data_4073202
loop_
_publ_author_name
'Hitzbleck, Julia'
'Okuda, Jun'

_publ_section_title
;
 Ring-Opening of a Furyl Group Appended to the Cyclopentadienyl Ligand in
 Rare-Earth Metal Half-Sandwich Complexes
;
_journal_issue 13
_journal_name_full Organometallics
_journal_page_first 3227
_journal_paper_doi 10.1021/om0701726
_journal_volume 26
_journal_year 2007
_chemical_formula_moiety 'C27 H47 O2 Sc Si3'
_chemical_formula_sum 'C27 H47 O2 Sc Si3'
_chemical_formula_weight 532.88
_chemical_name_common '[Sc{C5Me4SiMe(C4H3O-2)}(CH2SiMe3)2(THF)]'
_chemical_name_systematic
;
 [Sc{C5Me4SiMe(C4H3O-2)}(CH2SiMe3)2(THF)]
;
_space_group_IT_number 14
_symmetry_cell_setting monoclinic
_symmetry_space_group_name_Hall '-P 2ybc'
_symmetry_space_group_name_H-M 'P 1 21/c 1'
_atom_sites_solution_hydrogens geom
_atom_sites_solution_primary direct
_atom_sites_solution_secondary difmap
_audit_creation_method SHELXL-97
_cell_angle_alpha 90.00
_cell_angle_beta 103.093(10)
_cell_angle_gamma 90.00
_cell_formula_units_Z 4
_cell_length_a 18.278(10)
_cell_length_b 9.313(5)
_cell_length_c 19.002(10)
_cell_measurement_reflns_used 6643
_cell_measurement_temperature 130(2)
_cell_measurement_theta_max 27.52
_cell_measurement_theta_min 2.10
_cell_volume 3150(3)
_computing_cell_refinement 'Bruker SMART'
_computing_data_collection 'Bruker SMART'
_computing_data_reduction 'Bruker SAINT'
_computing_molecular_graphics 'Bruker SHELXTL'
_computing_publication_material 'Bruker SHELXTL'
_computing_structure_refinement 'SHELXL-97 (Sheldrick, 1997)'
_computing_structure_solution 'SHELXS-97 (Sheldrick, 1990)'
_diffrn_ambient_temperature 130(2)
_diffrn_measured_fraction_theta_full 0.978
_diffrn_measured_fraction_theta_max 0.978
_diffrn_measurement_device_type 'CCD area detector'
_diffrn_measurement_method 'phi and omega scans'
_diffrn_radiation_monochromator graphite
_diffrn_radiation_source 'fine-focus sealed tube'
_diffrn_radiation_type MoK\a
_diffrn_radiation_wavelength 0.71073
_diffrn_reflns_av_R_equivalents 0.0463
_diffrn_reflns_av_sigmaI/netI 0.0560
_diffrn_reflns_limit_h_max 23
_diffrn_reflns_limit_h_min -23
_diffrn_reflns_limit_k_max 11
_diffrn_reflns_limit_k_min -9
_diffrn_reflns_limit_l_max 24
_diffrn_reflns_limit_l_min -21
_diffrn_reflns_number 19430
_diffrn_reflns_theta_full 27.33
_diffrn_reflns_theta_max 27.33
_diffrn_reflns_theta_min 1.14
_exptl_absorpt_coefficient_mu 0.368
_exptl_absorpt_correction_T_max 0.9137
_exptl_absorpt_correction_T_min 0.8096
_exptl_absorpt_correction_type empirical
_exptl_absorpt_process_details SADABS
_exptl_crystal_colour colorless
_exptl_crystal_density_diffrn 1.123
_exptl_crystal_density_method 'not measured'
_exptl_crystal_description fragment
_exptl_crystal_F_000 1152
_exptl_crystal_size_max 0.60
_exptl_crystal_size_mid 0.27
_exptl_crystal_size_min 0.25
_refine_diff_density_max 0.739
_refine_diff_density_min -0.350
_refine_diff_density_rms 0.080
_refine_ls_extinction_method none
_refine_ls_goodness_of_fit_ref 1.036
_refine_ls_hydrogen_treatment constr
_refine_ls_matrix_type full
_refine_ls_number_parameters 320
_refine_ls_number_reflns 6957
_refine_ls_number_restraints 21
_refine_ls_restrained_S_all 1.034
_refine_ls_R_factor_all 0.0775
_refine_ls_R_factor_gt 0.0532
_refine_ls_shift/su_max 0.000
_refine_ls_shift/su_mean 0.000
_refine_ls_structure_factor_coef Fsqd
_refine_ls_weighting_details 'calc w=1/[\s^2^(Fo^2^)+(0.0789P)^2^+2.6232P] where P=(Fo^2^+2Fc^2^)/3'
_refine_ls_weighting_scheme calc
_refine_ls_wR_factor_gt 0.1412
_refine_ls_wR_factor_ref 0.1573
_reflns_number_gt 5101
_reflns_number_total 6957
_reflns_threshold_expression >2sigma(I)
_cod_data_source_file om0701726-file001.cif
_cod_data_source_block compound_5a
_cod_original_cell_volume 3151(3)
_cod_original_sg_symbol_H-M P21/c
_cod_database_code 4073202

loop_
_symmetry_equiv_pos_as_xyz
'x, y, z'
'-x, y+1/2, -z+1/2'
'-x, -y, -z'
'x, -y-1/2, z-1/2'

loop_
_atom_site_label
_atom_site_type_symbol
_atom_site_fract_x
_atom_site_fract_y
_atom_site_fract_z
_atom_site_U_iso_or_equiv
_atom_site_adp_type
_atom_site_occupancy
_atom_site_symmetry_multiplicity
_atom_site_calc_flag
_atom_site_refinement_flags
_atom_site_disorder_assembly
_atom_site_disorder_group
Sc1 Sc 0.24383(3) 0.42695(5) 0.31626(3) 0.02174(14) Uani 1 1 d . . .
C1 C 0.36289(15) 0.4086(3) 0.40915(15) 0.0258(6) Uani 1 1 d . . .
C2 C 0.34106(15) 0.5564(3) 0.40657(15) 0.0262(6) Uani 1 1 d . . .
C3 C 0.34420(16) 0.6125(3) 0.33822(16) 0.0298(6) Uani 1 1 d . . .
C4 C 0.36914(16) 0.5017(4) 0.29793(16) 0.0317(7) Uani 1 1 d . . .
C5 C 0.38082(15) 0.3782(3) 0.34119(16) 0.0297(6) Uani 1 1 d . . .
C6 C 0.31822(17) 0.6427(3) 0.46486(16) 0.0328(7) Uani 1 1 d . . .
H6A H 0.2944 0.7322 0.4443 0.049 Uiso 1 1 calc R . .
H6B H 0.3627 0.6649 0.5029 0.049 Uiso 1 1 calc R . .
H6C H 0.2826 0.5871 0.4855 0.049 Uiso 1 1 calc R . .
C7 C 0.3296(2) 0.7648(4) 0.3141(2) 0.0446(8) Uani 1 1 d . . .
H7A H 0.2904 0.8054 0.3358 0.067 Uiso 1 1 calc R . .
H7B H 0.3130 0.7678 0.2613 0.067 Uiso 1 1 calc R . .
H7C H 0.3758 0.8210 0.3293 0.067 Uiso 1 1 calc R . .
C8 C 0.38638(19) 0.5170(5) 0.22474(18) 0.0481(9) Uani 1 1 d . . .
H8A H 0.4408 0.5242 0.2300 0.072 Uiso 1 1 calc R . .
H8B H 0.3622 0.6039 0.2012 0.072 Uiso 1 1 calc R . .
H8C H 0.3674 0.4330 0.1952 0.072 Uiso 1 1 calc R . .
C9 C 0.41307(18) 0.2419(4) 0.31961(19) 0.0398(8) Uani 1 1 d . . .
H9A H 0.3938 0.2255 0.2678 0.060 Uiso 1 1 calc R . .
H9B H 0.3986 0.1615 0.3469 0.060 Uiso 1 1 calc R . .
H9C H 0.4680 0.2493 0.3301 0.060 Uiso 1 1 calc R . .
Si10 Si 0.38823(5) 0.28682(9) 0.48834(5) 0.0301(2) Uani 1 1 d . . .
C11 C 0.3298(2) 0.1221(4) 0.4815(2) 0.0428(8) Uani 1 1 d . . .
H11A H 0.3478 0.0621 0.5243 0.064 Uiso 1 1 calc R . .
H11B H 0.3334 0.0683 0.4381 0.064 Uiso 1 1 calc R . .
H11C H 0.2773 0.1488 0.4786 0.064 Uiso 1 1 calc R . .
C12 C 0.48845(19) 0.2361(4) 0.5031(2) 0.0472(9) Uani 1 1 d . . .
H12A H 0.5197 0.3226 0.5124 0.071 Uiso 1 1 calc R . .
H12B H 0.4971 0.1875 0.4599 0.071 Uiso 1 1 calc R . .
H12C H 0.5016 0.1713 0.5447 0.071 Uiso 1 1 calc R . .
C13 C 0.38276(17) 0.3839(3) 0.57239(16) 0.0330(7) Uani 1 1 d . . .
O14 O 0.31475(12) 0.3984(2) 0.59210(12) 0.0381(5) Uani 1 1 d . . .
C15 C 0.3264(2) 0.4825(4) 0.65165(18) 0.0422(8) Uani 1 1 d . . .
H15 H 0.2887 0.5097 0.6761 0.051 Uiso 1 1 calc R . .
C16 C 0.3982(2) 0.5219(4) 0.67111(18) 0.0446(8) Uani 1 1 d . . .
H16 H 0.4207 0.5809 0.7109 0.053 Uiso 1 1 calc R . .
C17 C 0.43436(19) 0.4577(4) 0.62038(17) 0.0389(7) Uani 1 1 d . . .
H17 H 0.4862 0.4655 0.6204 0.047 Uiso 1 1 calc R . .
C21 C 0.17271(17) 0.5478(3) 0.22529(15) 0.0285(6) Uani 1 1 d . . .
Si22 Si 0.15350(5) 0.54310(9) 0.12577(4) 0.0291(2) Uani 1 1 d . . .
C23 C 0.2211(2) 0.6491(4) 0.08653(18) 0.0465(9) Uani 1 1 d . . .
H23A H 0.2224 0.7484 0.1039 0.070 Uiso 1 1 calc R . .
H23B H 0.2051 0.6480 0.0337 0.070 Uiso 1 1 calc R . .
H23C H 0.2713 0.6067 0.1014 0.070 Uiso 1 1 calc R . .
C24 C 0.05925(19) 0.6177(4) 0.08425(17) 0.0435(8) Uani 1 1 d . . .
H24A H 0.0208 0.5652 0.1024 0.065 Uiso 1 1 calc R . .
H24B H 0.0496 0.6078 0.0316 0.065 Uiso 1 1 calc R . .
H24C H 0.0577 0.7195 0.0969 0.065 Uiso 1 1 calc R . .
C25 C 0.1525(3) 0.3560(4) 0.09067(19) 0.0551(10) Uani 1 1 d . . .
H25A H 0.2036 0.3169 0.1025 0.083 Uiso 1 1 calc R . .
H25B H 0.1336 0.3564 0.0381 0.083 Uiso 1 1 calc R . .
H25C H 0.1198 0.2963 0.1129 0.083 Uiso 1 1 calc R . .
C31 C 0.22291(16) 0.1994(3) 0.28480(16) 0.0297(6) Uani 1 1 d . . .
Si32 Si 0.13379(4) 0.10290(8) 0.27639(4) 0.02732(19) Uani 1 1 d . . .
C33 C 0.05066(17) 0.2247(3) 0.26205(18) 0.0357(7) Uani 1 1 d . . .
H33A H 0.0574 0.2944 0.3016 0.054 Uiso 1 1 calc R . .
H33B H 0.0052 0.1679 0.2609 0.054 Uiso 1 1 calc R . .
H33C H 0.0456 0.2756 0.2161 0.054 Uiso 1 1 calc R . .
C34 C 0.13482(19) -0.0059(3) 0.35932(19) 0.0402(8) Uani 1 1 d . . .
H34A H 0.1802 -0.0654 0.3704 0.060 Uiso 1 1 calc R . .
H34B H 0.0903 -0.0678 0.3510 0.060 Uiso 1 1 calc R . .
H34C H 0.1345 0.0585 0.4000 0.060 Uiso 1 1 calc R . .
C35 C 0.1163(2) -0.0252(4) 0.19892(19) 0.0437(8) Uani 1 1 d . . .
H35A H 0.1135 0.0278 0.1538 0.066 Uiso 1 1 calc R . .
H35B H 0.0688 -0.0757 0.1967 0.066 Uiso 1 1 calc R . .
H35C H 0.1574 -0.0950 0.2055 0.066 Uiso 1 1 calc R . .
O41 O 0.16837(10) 0.4727(2) 0.38674(10) 0.0255(4) Uani 1 1 d U B .
C42 C 0.1222(2) 0.5999(4) 0.3837(2) 0.0442(9) Uani 1 1 d U B .
H42A H 0.1542 0.6870 0.3910 0.053 Uiso 1 1 calc R . .
H42B H 0.0868 0.6070 0.3359 0.053 Uiso 1 1 calc R . .
C43 C 0.0814(3) 0.5878(5) 0.4402(2) 0.0631(12) Uani 1 1 d U . .
H43A H 0.1020 0.6562 0.4796 0.076 Uiso 1 1 calc R A 1
H43B H 0.0278 0.6111 0.4209 0.076 Uiso 1 1 calc R A 1
C44 C 0.0886(8) 0.4441(14) 0.4674(8) 0.045(3) Uani 0.58(3) 1 d PU B 1
H44A H 0.0439 0.3864 0.4451 0.054 Uiso 0.58(3) 1 calc PR B 1
H44B H 0.0945 0.4435 0.5205 0.054 Uiso 0.58(3) 1 calc PR B 1
C45 C 0.15833(18) 0.3851(3) 0.44704(16) 0.0313(6) Uani 1 1 d U . .
H45A H 0.2025 0.3931 0.4881 0.038 Uiso 1 1 calc R B 1
H45B H 0.1512 0.2830 0.4326 0.038 Uiso 1 1 calc R B 1
C49 C 0.1173(12) 0.4776(16) 0.4897(8) 0.039(3) Uani 0.42(3) 1 d PU B 2
H49A H 0.0794 0.4208 0.5075 0.047 Uiso 0.42(3) 1 calc PR B 2
H49B H 0.1526 0.5207 0.5317 0.047 Uiso 0.42(3) 1 calc PR B 2

loop_
_atom_site_aniso_label
_atom_site_aniso_U_11
_atom_site_aniso_U_22
_atom_site_aniso_U_33
_atom_site_aniso_U_23
_atom_site_aniso_U_13
_atom_site_aniso_U_12
Sc1 0.0289(3) 0.0163(3) 0.0222(3) -0.0014(2) 0.0105(2) -0.00214(19)
C1 0.0263(13) 0.0235(14) 0.0283(14) -0.0032(11) 0.0078(11) -0.0035(11)
C2 0.0292(14) 0.0211(14) 0.0292(15) -0.0041(11) 0.0086(11) -0.0066(11)
C3 0.0340(15) 0.0241(15) 0.0331(16) 0.0018(12) 0.0116(12) -0.0071(12)
C4 0.0279(14) 0.0408(18) 0.0283(15) -0.0004(13) 0.0103(12) -0.0076(12)
C5 0.0263(13) 0.0299(16) 0.0345(16) -0.0072(13) 0.0104(12) -0.0031(11)
C6 0.0417(16) 0.0251(15) 0.0339(16) -0.0081(13) 0.0131(13) -0.0028(13)
C7 0.054(2) 0.0308(18) 0.050(2) 0.0104(15) 0.0140(16) -0.0097(15)
C8 0.0434(19) 0.075(3) 0.0309(17) -0.0004(17) 0.0182(15) -0.0067(18)
C9 0.0361(16) 0.0404(19) 0.0451(19) -0.0152(15) 0.0135(14) 0.0024(14)
Si10 0.0316(4) 0.0254(4) 0.0329(4) 0.0028(3) 0.0066(3) -0.0010(3)
C11 0.052(2) 0.0276(17) 0.048(2) 0.0042(15) 0.0106(16) -0.0048(15)
C12 0.0363(17) 0.053(2) 0.050(2) 0.0019(17) 0.0056(15) 0.0091(16)
C13 0.0372(16) 0.0337(17) 0.0295(15) 0.0073(13) 0.0105(13) -0.0026(13)
O14 0.0409(12) 0.0405(13) 0.0357(12) 0.0032(10) 0.0145(10) -0.0048(10)
C15 0.057(2) 0.041(2) 0.0326(18) 0.0072(15) 0.0186(15) 0.0027(16)
C16 0.056(2) 0.045(2) 0.0317(17) 0.0001(15) 0.0079(15) -0.0032(17)
C17 0.0405(17) 0.043(2) 0.0327(17) 0.0004(14) 0.0070(13) -0.0035(14)
C21 0.0429(16) 0.0225(14) 0.0213(14) 0.0014(11) 0.0100(12) 0.0018(12)
Si22 0.0466(5) 0.0210(4) 0.0223(4) -0.0006(3) 0.0133(3) -0.0016(3)
C23 0.056(2) 0.054(2) 0.0332(18) 0.0127(16) 0.0179(16) -0.0062(18)
C24 0.051(2) 0.048(2) 0.0307(17) -0.0020(15) 0.0073(14) -0.0013(16)
C25 0.105(3) 0.0311(19) 0.0320(18) -0.0047(15) 0.0223(19) 0.001(2)
C31 0.0352(15) 0.0184(14) 0.0370(17) -0.0037(12) 0.0112(13) -0.0030(11)
Si32 0.0345(4) 0.0169(4) 0.0317(4) -0.0028(3) 0.0099(3) -0.0034(3)
C33 0.0336(15) 0.0300(17) 0.0431(18) -0.0027(14) 0.0079(13) -0.0027(13)
C34 0.0478(19) 0.0271(16) 0.049(2) 0.0066(15) 0.0168(15) -0.0050(14)
C35 0.057(2) 0.0305(18) 0.047(2) -0.0119(15) 0.0189(16) -0.0125(15)
O41 0.0346(10) 0.0198(10) 0.0250(10) 0.0035(8) 0.0132(8) 0.0045(8)
C42 0.059(2) 0.0315(18) 0.050(2) 0.0143(15) 0.0294(17) 0.0240(16)
C43 0.085(3) 0.054(3) 0.065(3) 0.014(2) 0.048(2) 0.034(2)
C44 0.046(5) 0.058(5) 0.038(6) 0.010(4) 0.023(4) 0.002(4)
C45 0.0482(17) 0.0248(15) 0.0248(15) 0.0051(12) 0.0162(13) 0.0013(12)
C49 0.055(9) 0.039(6) 0.029(6) 0.008(4) 0.023(5) 0.004(5)

loop_
_atom_type_symbol
_atom_type_description
_atom_type_scat_dispersion_real
_atom_type_scat_dispersion_imag
_atom_type_scat_source
C C 0.0033 0.0016 'International Tables Vol C Tables 4.2.6.8 and 6.1.1.4'
H H 0.0000 0.0000 'International Tables Vol C Tables 4.2.6.8 and 6.1.1.4'
O O 0.0106 0.0060 'International Tables Vol C Tables 4.2.6.8 and 6.1.1.4'
Si Si 0.0817 0.0704 'International Tables Vol C Tables 4.2.6.8 and 6.1.1.4'
Sc Sc 0.2519 0.3716 'International Tables Vol C Tables 4.2.6.8 and 6.1.1.4'

loop_
_geom_angle_atom_site_label_1
_geom_angle_atom_site_label_2
_geom_angle_atom_site_label_3
_geom_angle
O41 Sc1 C31 105.05(9)
O41 Sc1 C21 92.24(10)
C31 Sc1 C21 103.92(11)
O41 Sc1 C1 98.76(9)
C31 Sc1 C1 101.34(10)
C21 Sc1 C1 148.72(10)
O41 Sc1 C5 132.25(9)
C31 Sc1 C5 88.94(10)
C21 Sc1 C5 128.96(11)
C1 Sc1 C5 33.52(9)
O41 Sc1 C2 86.20(9)
C31 Sc1 C2 134.78(11)
C21 Sc1 C2 119.52(11)
C1 Sc1 C2 33.52(9)
C5 Sc1 C2 54.85(10)
O41 Sc1 C3 107.92(9)
C31 Sc1 C3 141.95(11)
C21 Sc1 C3 93.31(11)
C1 Sc1 C3 55.45(10)
C5 Sc1 C3 54.63(10)
C2 Sc1 C3 33.03(10)
O41 Sc1 C4 139.78(9)
C31 Sc1 C4 109.75(11)
C21 Sc1 C4 98.29(11)
C1 Sc1 C4 55.41(10)
C5 Sc1 C4 32.73(10)
C2 Sc1 C4 54.90(10)
C3 Sc1 C4 33.16(10)
C5 C1 C2 106.2(2)
C5 C1 Si10 123.0(2)
C2 C1 Si10 129.2(2)
C5 C1 Sc1 73.41(16)
C2 C1 Sc1 73.51(16)
Si10 C1 Sc1 129.56(13)
C3 C2 C1 108.6(2)
C3 C2 C6 123.8(3)
C1 C2 C6 127.7(3)
C3 C2 Sc1 73.53(16)
C1 C2 Sc1 72.97(15)
C6 C2 Sc1 119.59(19)
C2 C3 C4 108.1(3)
C2 C3 C7 126.2(3)
C4 C3 C7 125.5(3)
C2 C3 Sc1 73.44(16)
C4 C3 Sc1 73.67(17)
C7 C3 Sc1 122.3(2)
C5 C4 C3 107.8(3)
C5 C4 C8 125.9(3)
C3 C4 C8 126.2(3)
C5 C4 Sc1 73.24(16)
C3 C4 Sc1 73.17(16)
C8 C4 Sc1 123.3(2)
C4 C5 C1 109.4(3)
C4 C5 C9 123.6(3)
C1 C5 C9 126.9(3)
C4 C5 Sc1 74.03(16)
C1 C5 Sc1 73.06(15)
C9 C5 Sc1 123.1(2)
C2 C6 H6A 109.5
C2 C6 H6B 109.5
H6A C6 H6B 109.5
C2 C6 H6C 109.5
H6A C6 H6C 109.5
H6B C6 H6C 109.5
C3 C7 H7A 109.5
C3 C7 H7B 109.5
H7A C7 H7B 109.5
C3 C7 H7C 109.5
H7A C7 H7C 109.5
H7B C7 H7C 109.5
C4 C8 H8A 109.5
C4 C8 H8B 109.5
H8A C8 H8B 109.5
C4 C8 H8C 109.5
H8A C8 H8C 109.5
H8B C8 H8C 109.5
C5 C9 H9A 109.5
C5 C9 H9B 109.5
H9A C9 H9B 109.5
C5 C9 H9C 109.5
H9A C9 H9C 109.5
H9B C9 H9C 109.5
C12 Si10 C1 109.58(15)
C12 Si10 C11 109.47(18)
C1 Si10 C11 114.47(15)
C12 Si10 C13 103.80(16)
C1 Si10 C13 110.33(14)
C11 Si10 C13 108.65(15)
Si10 C11 H11A 109.5
Si10 C11 H11B 109.5
H11A C11 H11B 109.5
Si10 C11 H11C 109.5
H11A C11 H11C 109.5
H11B C11 H11C 109.5
Si10 C12 H12A 109.5
Si10 C12 H12B 109.5
H12A C12 H12B 109.5
Si10 C12 H12C 109.5
H12A C12 H12C 109.5
H12B C12 H12C 109.5
C17 C13 O14 107.6(3)
C17 C13 Si10 131.8(3)
O14 C13 Si10 120.4(2)
C15 O14 C13 107.6(3)
C16 C15 O14 110.5(3)
C16 C15 H15 124.8
O14 C15 H15 124.8
C15 C16 C17 106.1(3)
C15 C16 H16 127.0
C17 C16 H16 127.0
C13 C17 C16 108.3(3)
C13 C17 H17 125.9
C16 C17 H17 125.9
Si22 C21 Sc1 136.75(16)
C21 Si22 C24 111.66(14)
C21 Si22 C23 114.08(15)
C24 Si22 C23 105.45(17)
C21 Si22 C25 111.92(15)
C24 Si22 C25 105.35(19)
C23 Si22 C25 107.79(19)
Si22 C23 H23A 109.5
Si22 C23 H23B 109.5
H23A C23 H23B 109.5
Si22 C23 H23C 109.5
H23A C23 H23C 109.5
H23B C23 H23C 109.5
Si22 C24 H24A 109.5
Si22 C24 H24B 109.5
H24A C24 H24B 109.5
Si22 C24 H24C 109.5
H24A C24 H24C 109.5
H24B C24 H24C 109.5
Si22 C25 H25A 109.5
Si22 C25 H25B 109.5
H25A C25 H25B 109.5
Si22 C25 H25C 109.5
H25A C25 H25C 109.5
H25B C25 H25C 109.5
Si32 C31 Sc1 126.05(15)
C31 Si32 C35 111.85(15)
C31 Si32 C33 113.10(14)
C35 Si32 C33 106.56(16)
C31 Si32 C34 110.65(15)
C35 Si32 C34 106.60(17)
C33 Si32 C34 107.74(15)
Si32 C33 H33A 109.5
Si32 C33 H33B 109.5
H33A C33 H33B 109.5
Si32 C33 H33C 109.5
H33A C33 H33C 109.5
H33B C33 H33C 109.5
Si32 C34 H34A 109.5
Si32 C34 H34B 109.5
H34A C34 H34B 109.5
Si32 C34 H34C 109.5
H34A C34 H34C 109.5
H34B C34 H34C 109.5
Si32 C35 H35A 109.5
Si32 C35 H35B 109.5
H35A C35 H35B 109.5
Si32 C35 H35C 109.5
H35A C35 H35C 109.5
H35B C35 H35C 109.5
C42 O41 C45 108.4(2)
C42 O41 Sc1 125.53(17)
C45 O41 Sc1 126.03(16)
C43 C42 O41 107.5(3)
C43 C42 H42A 110.2
O41 C42 H42A 110.2
C43 C42 H42B 110.2
O41 C42 H42B 110.2
H42A C42 H42B 108.5
C44 C43 C42 108.8(5)
C44 C43 C49 27.0(4)
C42 C43 C49 107.8(6)
C44 C43 H43A 109.9
C42 C43 H43A 109.9
C49 C43 H43A 85.8
C44 C43 H43B 109.9
C42 C43 H43B 109.9
C49 C43 H43B 131.5
H43A C43 H43B 108.3
C43 C44 C45 105.1(6)
C43 C44 H44A 110.7
C45 C44 H44A 110.7
C43 C44 H44B 110.7
C45 C44 H44B 110.7
H44A C44 H44B 108.8
O41 C45 C49 105.9(5)
O41 C45 C44 105.2(4)
C49 C45 C44 25.7(4)
O41 C45 H45A 110.7
C49 C45 H45A 87.1
C44 C45 H45A 110.7
O41 C45 H45B 110.7
C49 C45 H45B 130.7
C44 C45 H45B 110.7
H45A C45 H45B 108.8
C43 C49 C45 105.4(8)
C43 C49 H49A 110.7
C45 C49 H49A 110.7
C43 C49 H49B 110.7
C45 C49 H49B 110.7
H49A C49 H49B 108.8

loop_
_geom_bond_atom_site_label_1
_geom_bond_atom_site_label_2
_geom_bond_distance
Sc1 O41 2.171(2)
Sc1 C31 2.211(3)
Sc1 C21 2.220(3)
Sc1 C1 2.478(3)
Sc1 C5 2.482(3)
Sc1 C2 2.485(3)
Sc1 C3 2.486(3)
Sc1 C4 2.493(3)
C1 C5 1.431(4)
C1 C2 1.431(4)
C1 Si10 1.857(3)
C2 C3 1.413(4)
C2 C6 1.502(4)
C3 C4 1.421(4)
C3 C7 1.496(4)
C4 C5 1.402(4)
C4 C8 1.501(4)
C5 C9 1.496(4)
C6 H6A 0.9800
C6 H6B 0.9800
C6 H6C 0.9800
C7 H7A 0.9800
C7 H7B 0.9800
C7 H7C 0.9800
C8 H8A 0.9800
C8 H8B 0.9800
C8 H8C 0.9800
C9 H9A 0.9800
C9 H9B 0.9800
C9 H9C 0.9800
Si10 C12 1.851(3)
Si10 C11 1.857(3)
Si10 C13 1.858(3)
C11 H11A 0.9800
C11 H11B 0.9800
C11 H11C 0.9800
C12 H12A 0.9800
C12 H12B 0.9800
C12 H12C 0.9800
C13 C17 1.343(5)
C13 O14 1.384(4)
O14 C15 1.353(4)
C15 C16 1.332(5)
C15 H15 0.9500
C16 C17 1.418(5)
C16 H16 0.9500
C17 H17 0.9500
C21 Si22 1.844(3)
Si22 C24 1.859(4)
Si22 C23 1.864(3)
Si22 C25 1.865(4)
C23 H23A 0.9800
C23 H23B 0.9800
C23 H23C 0.9800
C24 H24A 0.9800
C24 H24B 0.9800
C24 H24C 0.9800
C25 H25A 0.9800
C25 H25B 0.9800
C25 H25C 0.9800
C31 Si32 1.835(3)
Si32 C35 1.865(3)
Si32 C33 1.866(3)
Si32 C34 1.870(3)
C33 H33A 0.9800
C33 H33B 0.9800
C33 H33C 0.9800
C34 H34A 0.9800
C34 H34B 0.9800
C34 H34C 0.9800
C35 H35A 0.9800
C35 H35B 0.9800
C35 H35C 0.9800
O41 C42 1.448(3)
O41 C45 1.452(3)
C42 C43 1.445(5)
C42 H42A 0.9900
C42 H42B 0.9900
C43 C44 1.430(11)
C43 C49 1.445(14)
C43 H43A 0.9900
C43 H43B 0.9900
C44 C45 1.517(10)
C44 H44A 0.9900
C44 H44B 0.9900
C45 C49 1.496(12)
C45 H45A 0.9900
C45 H45B 0.9900
C49 H49A 0.9900
C49 H49B 0.9900
